data_7116660
loop_
_publ_author_name
'Jiong-Peng Zhao'
'Song-De Han'
'Xue Jiang'
'Jian Xu'
'Ze Chang'
'Xian-He Bu'

_publ_section_title
;
 A three dimensional magnetically frustrated metal-organic framework via
 the vertices augmentation of underlying net
;
_journal_name_full Chem.Commun.
_journal_page_first 4627
_journal_paper_doi 10.1039/C4cc09547B
_journal_volume 51
_journal_year 2015
_chemical_formula_sum 'C46 H79 Fe9 N2 O50'
_chemical_formula_weight 1962.76
_space_group_crystal_system trigonal
_space_group_IT_number 154
_space_group_name_Hall 'P 32 2"'
_space_group_name_H-M_alt 'P 32 2 1'
_symmetry_space_group_name_Hall 'P 32 2"'
_symmetry_space_group_name_H-M 'P 32 2 1'
_atom_sites_solution_hydrogens mixed
_audit_creation_method SHELXL-2014/7
_audit_update_record
;
2015-01-24 deposited with the CCDC.
2015-01-30 downloaded from the CCDC.
;
_cell_angle_alpha 90
_cell_angle_beta 90
_cell_angle_gamma 120
_cell_formula_units_Z 3
_cell_length_a 18.927(3)
_cell_length_b 18.927(3)
_cell_length_c 24.693(5)
_cell_measurement_reflns_used 20855
_cell_measurement_temperature 113.1500
_cell_measurement_theta_max 27.9785
_cell_measurement_theta_min 1.4911
_cell_volume 7661(2)
_computing_cell_refinement 'CrystalClear (Rigaku Inc., 2008)'
_computing_data_collection 'CrystalClear (Rigaku Inc., 2008)'
_computing_data_reduction 'CrystalClear (Rigaku Inc., 2008)'
_computing_structure_refinement 'SHELXL-2014/7 (Sheldrick, 2014)'
_computing_structure_solution 'SHELXS-97 (Sheldrick, 1990)'
_diffrn_ambient_temperature 113.1500
_diffrn_detector_area_resol_mean 28.5714
_diffrn_measured_fraction_theta_full 0.996
_diffrn_measured_fraction_theta_max 0.996
_diffrn_measurement_device_type
;
Saturn70 (4x4 bin mode)
;
_diffrn_measurement_method dtprofit.ref
_diffrn_radiation_type MoK\a
_diffrn_radiation_wavelength 0.71073
_diffrn_reflns_av_R_equivalents 0.0567
_diffrn_reflns_av_unetI/netI 0.0431
_diffrn_reflns_Laue_measured_fraction_full 0.996
_diffrn_reflns_Laue_measured_fraction_max 0.996
_diffrn_reflns_limit_h_max 22
_diffrn_reflns_limit_h_min -22
_diffrn_reflns_limit_k_max 16
_diffrn_reflns_limit_k_min -22
_diffrn_reflns_limit_l_max 29
_diffrn_reflns_limit_l_min -29
_diffrn_reflns_number 52932
_diffrn_reflns_point_group_measured_fraction_full 0.997
_diffrn_reflns_point_group_measured_fraction_max 0.997
_diffrn_reflns_theta_full 25.004
_diffrn_reflns_theta_max 25.004
_diffrn_reflns_theta_min 2.065
_diffrn_source 'Rotating Anode'
_exptl_absorpt_coefficient_mu 1.318
_exptl_absorpt_correction_T_max 0.7982
_exptl_absorpt_correction_T_min 0.7982
_exptl_absorpt_correction_type multi-scan
_exptl_absorpt_process_details ' Higashi, T.(1995)'
_exptl_crystal_colour red
_exptl_crystal_density_diffrn 1.276
_exptl_crystal_density_method 'not measured'
_exptl_crystal_description block
_exptl_crystal_F_000 3009
_exptl_crystal_size_max 0.2
_exptl_crystal_size_mid 0.18
_exptl_crystal_size_min 0.18
_refine_diff_density_max 1.207
_refine_diff_density_min -0.596
_refine_diff_density_rms 0.119
_refine_ls_abs_structure_details
;
 Flack x determined using 3550 quotients [(I+)-(I-)]/[(I+)+(I-)]
 (Parsons, Flack and Wagner, Acta Cryst. B69 (2013) 249-259).
;
_refine_ls_abs_structure_Flack 0.137(8)
_refine_ls_extinction_method none
_refine_ls_goodness_of_fit_ref 1.089
_refine_ls_hydrogen_treatment constr
_refine_ls_matrix_type full
_refine_ls_number_parameters 537
_refine_ls_number_reflns 9000
_refine_ls_number_restraints 55
_refine_ls_restrained_S_all 1.088
_refine_ls_R_factor_all 0.0545
_refine_ls_R_factor_gt 0.0518
_refine_ls_shift/su_max 0.001
_refine_ls_shift/su_mean 0.000
_refine_ls_structure_factor_coef Fsqd
_refine_ls_weighting_details 'w=1/[\s^2^(Fo^2^)+(0.0917P)^2^+9.8059P] where P=(Fo^2^+2Fc^2^)/3'
_refine_ls_weighting_scheme calc
_refine_ls_wR_factor_gt 0.1448
_refine_ls_wR_factor_ref 0.1474
_reflns_Friedel_coverage 0.824
_reflns_Friedel_fraction_full 0.999
_reflns_Friedel_fraction_max 0.999
_reflns_number_gt 8604
_reflns_number_total 9000
_reflns_threshold_expression 'I > 2\s(I)'
_cod_data_source_file c4cc09547b2.cif
_cod_data_source_block 1
_cod_original_cell_volume 7661(3)
_cod_database_code 7116660
_shelx_shelxl_version_number 2014/7
_shelx_space_group_comment
;
The symmetry employed for this shelxl refinement is uniquely defined
by the following loop, which should always be used as a source of
symmetry information in preference to the above space-group names.
They are only intended as comments.
;

loop_
_space_group_symop_operation_xyz
'x, y, z'
'-y, x-y, z+2/3'
'-x+y, -x, z+1/3'
'y, x, -z'
'x-y, -y, -z+1/3'
'-x, -x+y, -z+2/3'

loop_
_atom_site_label
_atom_site_type_symbol
_atom_site_fract_x
_atom_site_fract_y
_atom_site_fract_z
_atom_site_U_iso_or_equiv
_atom_site_adp_type
_atom_site_occupancy
_atom_site_site_symmetry_order
_atom_site_calc_flag
_atom_site_refinement_flags_posn
_atom_site_refinement_flags_adp
_atom_site_refinement_flags_occupancy
Fe1 Fe 0.31929(6) 0.53847(6) 0.70848(4) 0.0180(2) Uani 1 1 d . . .
Fe2 Fe 0.36354(6) 0.41098(6) 0.64721(4) 0.0171(2) Uani 1 1 d . . .
Fe3 Fe 0.37943(6) 0.57017(6) 0.58114(4) 0.0159(2) Uani 1 1 d . . .
Fe4 Fe 0.39020(6) 0.09962(6) 0.66128(4) 0.0193(3) Uani 1 1 d . . .
Fe5 Fe 0.49240(8) 0.0000 0.6667 0.0321(4) Uani 1 2 d S T P
O1 O 0.3543(3) 0.5064(3) 0.64501(19) 0.0189(10) Uani 1 1 d . . .
O1W O 0.5993(10) -0.0021(17) 0.6529(6) 0.037(5) Uani 0.5 1 d . . P
H1WA H 0.6376 -0.0003 0.6720 0.045 Uiso 0.5 1 d R U P
H1WB H 0.6100 -0.0050 0.6198 0.045 Uiso 0.5 1 d R U P
O2 O 0.3915(4) 0.0000 0.6667 0.0224(17) Uani 1 2 d S T P
O3 O 0.3800(3) 0.3141(3) 0.6456(2) 0.0235(11) Uani 1 1 d . . .
O4 O 0.3922(3) 0.2073(3) 0.6545(2) 0.0231(11) Uani 1 1 d . . .
O5 O 0.3764(4) 0.5038(3) 0.7621(2) 0.0260(12) Uani 1 1 d . . .
O6 O 0.4351(4) 0.4467(4) 0.7144(2) 0.0285(12) Uani 1 1 d . . .
O7 O 0.2629(4) 0.3464(3) 0.6925(2) 0.0311(13) Uani 1 1 d . . .
O8 O 0.2145(3) 0.4288(3) 0.7126(2) 0.0258(12) Uani 1 1 d . . .
O9 O 0.2564(3) 0.5858(3) 0.67002(19) 0.0212(11) Uani 1 1 d . . .
O10 O 0.2751(3) 0.5764(3) 0.58111(19) 0.0212(11) Uani 1 1 d . . .
O11 O 0.4370(3) 0.6770(3) 0.6208(2) 0.0227(11) Uani 1 1 d . . .
O12 O 0.4201(3) 0.6515(3) 0.7097(2) 0.0236(11) Uani 1 1 d . . .
O13 O 0.2284(3) 0.5982(3) 0.8439(2) 0.0213(11) Uani 1 1 d . . .
O14 O 0.2796(3) 0.5738(3) 0.7727(2) 0.0228(11) Uani 1 1 d . . .
O15 O 0.3211(3) 0.4728(3) 0.5308(2) 0.0220(11) Uani 1 1 d . . .
O16 O 0.2946(3) 0.3633(3) 0.5795(2) 0.0246(12) Uani 1 1 d . . .
O17 O 0.4894(3) 0.5778(3) 0.5711(2) 0.0237(12) Uani 1 1 d . . .
O18 O 0.4701(3) 0.4589(3) 0.6044(2) 0.0233(11) Uani 1 1 d . . .
O19 O 0.2968(4) 0.0665(3) 0.7138(3) 0.0314(14) Uani 1 1 d . . .
O20 O 0.2519(4) -0.0635(3) 0.7373(2) 0.0299(13) Uani 1 1 d . . .
O21 O 0.4868(3) 0.1586(3) 0.6085(2) 0.0282(12) Uani 1 1 d . . .
O22 O 0.5410(4) 0.0780(3) 0.6036(3) 0.0364(16) Uani 1 1 d . . .
O23 O 0.4674(4) 0.1516(3) 0.7241(2) 0.0338(14) Uani 1 1 d . . .
O24 O 0.5451(4) 0.0936(4) 0.7204(3) 0.0406(16) Uani 1 1 d . . .
N1 N 0.8054(4) 0.4729(4) 0.9205(2) 0.0228(13) Uani 1 1 d . . .
H2 H 0.8106 0.4854 0.8822 0.027 Uiso 1 1 d R U .
H1 H 0.7721 0.4981 0.9300 0.027 Uiso 1 1 d R U .
H3 H 0.8572 0.4985 0.9387 0.027 Uiso 1 1 d R U .
H4 H 0.7772 0.4152 0.9273 0.027 Uiso 1 1 d R U .
C1 C 0.3493(5) 0.2393(5) 0.6525(4) 0.032(2) Uani 1 1 d . . .
C2 C 0.2550(6) 0.1867(6) 0.6500(5) 0.051(3) Uani 1 1 d . . .
H2A H 0.2320 0.2218 0.6486 0.076 Uiso 1 1 calc R U .
H2B H 0.2393 0.1530 0.6182 0.076 Uiso 1 1 calc R U .
H2C H 0.2354 0.1528 0.6816 0.076 Uiso 1 1 calc R U .
C3 C 0.4264(6) 0.4793(6) 0.7570(3) 0.035(2) Uani 1 1 d . . .
C4 C 0.4768(9) 0.4869(10) 0.8053(4) 0.078(5) Uani 1 1 d . . .
H4A H 0.5127 0.4664 0.7968 0.117 Uiso 1 1 calc R U .
H4B H 0.5084 0.5432 0.8157 0.117 Uiso 1 1 calc R U .
H4C H 0.4417 0.4560 0.8347 0.117 Uiso 1 1 calc R U .
C5 C 0.2074(5) 0.3603(5) 0.7083(4) 0.0300(18) Uani 1 1 d . . .
C6 C 0.1298(7) 0.2873(7) 0.7251(6) 0.074(4) Uani 1 1 d . . .
H6A H 0.1336 0.2391 0.7194 0.112 Uiso 1 1 calc R U .
H6B H 0.1200 0.2917 0.7628 0.112 Uiso 1 1 calc R U .
H6C H 0.0856 0.2839 0.7040 0.112 Uiso 1 1 calc R U .
C7 C 0.2442(4) 0.5937(4) 0.6207(3) 0.0211(16) Uani 1 1 d . . .
C8 C 0.1893(5) 0.6284(5) 0.6091(3) 0.0263(17) Uani 1 1 d . . .
H8A H 0.1703 0.6386 0.6426 0.039 Uiso 1 1 calc R U .
H8B H 0.2191 0.6785 0.5893 0.039 Uiso 1 1 calc R U .
H8C H 0.1435 0.5900 0.5880 0.039 Uiso 1 1 calc R U .
C9 C 0.4570(5) 0.6967(5) 0.6692(3) 0.0238(16) Uani 1 1 d . . .
C10 C 0.5277(5) 0.7788(5) 0.6806(4) 0.0336(19) Uani 1 1 d . . .
H10A H 0.5363 0.7858 0.7190 0.050 Uiso 1 1 calc R U .
H10B H 0.5757 0.7838 0.6636 0.050 Uiso 1 1 calc R U .
H10C H 0.5170 0.8198 0.6665 0.050 Uiso 1 1 calc R U .
C11 C 0.2463(4) 0.5513(4) 0.8183(3) 0.0165(14) Uani 1 1 d . . .
C12 C 0.2241(5) 0.4699(5) 0.8415(3) 0.0238(16) Uani 1 1 d . . .
H12A H 0.1994 0.4640 0.8764 0.036 Uiso 1 1 calc R U .
H12B H 0.1863 0.4276 0.8178 0.036 Uiso 1 1 calc R U .
H12C H 0.2724 0.4657 0.8452 0.036 Uiso 1 1 calc R U .
C13 C 0.2848(4) 0.3962(4) 0.5387(3) 0.0188(14) Uani 1 1 d . . .
C14 C 0.2279(5) 0.3420(5) 0.4948(3) 0.0293(18) Uani 1 1 d . . .
H14A H 0.2261 0.3752 0.4660 0.044 Uiso 1 1 calc R U .
H14B H 0.2473 0.3074 0.4810 0.044 Uiso 1 1 calc R U .
H14C H 0.1742 0.3091 0.5096 0.044 Uiso 1 1 calc R U .
C15 C 0.5137(5) 0.5278(5) 0.5825(3) 0.0212(16) Uani 1 1 d . . .
C16 C 0.6003(5) 0.5530(5) 0.5693(4) 0.0319(19) Uani 1 1 d . . .
H16A H 0.6264 0.6061 0.5530 0.048 Uiso 1 1 calc R U .
H16B H 0.6286 0.5545 0.6019 0.048 Uiso 1 1 calc R U .
H16C H 0.6013 0.5144 0.5445 0.048 Uiso 1 1 calc R U .
C17 C 0.2575(6) 0.0052(5) 0.7446(4) 0.037(2) Uani 1 1 d . . .
C18 C 0.2109(9) 0.0142(7) 0.7907(6) 0.082(5) Uani 1 1 d . . .
H18A H 0.2207 0.0691 0.7915 0.123 Uiso 1 1 calc R U .
H18B H 0.1537 -0.0231 0.7858 0.123 Uiso 1 1 calc R U .
H18C H 0.2287 0.0024 0.8242 0.123 Uiso 1 1 calc R U .
C19 C 0.5361(5) 0.1397(5) 0.5889(3) 0.0234(16) Uani 1 1 d . . .
C20 C 0.5948(5) 0.1955(5) 0.5468(3) 0.0279(17) Uani 1 1 d . . .
H20A H 0.6290 0.1744 0.5351 0.042 Uiso 1 1 calc R U .
H20B H 0.5649 0.1988 0.5165 0.042 Uiso 1 1 calc R U .
H20C H 0.6279 0.2488 0.5621 0.042 Uiso 1 1 calc R U .
C21 C 0.5252(5) 0.1421(5) 0.7401(4) 0.035(2) Uani 1 1 d . . .
C22 C 0.5739(6) 0.1967(6) 0.7863(4) 0.051(3) Uani 1 1 d . . .
H22A H 0.5511 0.2300 0.7967 0.077 Uiso 1 1 calc R U .
H22B H 0.5721 0.1639 0.8165 0.077 Uiso 1 1 calc R U .
H22C H 0.6295 0.2310 0.7751 0.077 Uiso 1 1 calc R U .
C23 C 0.752(2) 0.085(3) 0.5188(16) 0.064(10) Uani 0.304 1 d D U P
C24 C 0.7518(18) 0.098(2) 0.4579(11) 0.039(7) Uani 0.304 1 d D U P
H24A H 0.8007 0.1470 0.4479 0.058 Uiso 0.304 1 calc R U P
H24B H 0.7493 0.0524 0.4390 0.058 Uiso 0.304 1 calc R U P
H24C H 0.7051 0.1027 0.4485 0.058 Uiso 0.304 1 calc R U P
O25 O 0.809(2) 0.129(2) 0.5458(11) 0.078(9) Uani 0.304 1 d D U P
O26 O 0.7006(19) 0.030(2) 0.5407(13) 0.084(10) Uani 0.304 1 d D U P
C25 C 0.726(3) 0.689(3) 0.7286(16) 0.077(14) Uani 0.196 1 d D U P
O27 O 0.801(3) 0.735(3) 0.7340(19) 0.080(12) Uani 0.196 1 d D U P
O28 O 0.704(3) 0.736(3) 0.711(2) 0.088(14) Uani 0.196 1 d D U P
C26 C 0.693(3) 0.608(2) 0.740(2) 0.043(11) Uiso 0.196 1 d D . P
H26A H 0.7347 0.5977 0.7535 0.064 Uiso 0.196 1 calc R U P
H26B H 0.6512 0.5922 0.7672 0.064 Uiso 0.196 1 calc R U P
H26C H 0.6693 0.5762 0.7079 0.064 Uiso 0.196 1 calc R U P

loop_
_atom_site_aniso_label
_atom_site_aniso_U_11
_atom_site_aniso_U_22
_atom_site_aniso_U_33
_atom_site_aniso_U_23
_atom_site_aniso_U_13
_atom_site_aniso_U_12
Fe1 0.0240(5) 0.0212(5) 0.0152(5) 0.0017(4) 0.0028(4) 0.0162(5)
Fe2 0.0211(5) 0.0167(5) 0.0175(5) 0.0022(4) 0.0033(4) 0.0125(4)
Fe3 0.0193(5) 0.0162(5) 0.0149(5) 0.0014(4) 0.0012(4) 0.0110(4)
Fe4 0.0152(5) 0.0121(5) 0.0297(6) 0.0027(4) 0.0006(4) 0.0063(4)
Fe5 0.0146(6) 0.0165(8) 0.0659(12) 0.0132(8) 0.0066(4) 0.0083(4)
O1 0.024(3) 0.021(3) 0.015(2) 0.0013(19) 0.004(2) 0.014(2)
O1W 0.028(7) 0.028(6) 0.059(16) 0.013(14) 0.007(8) 0.016(6)
O2 0.017(3) 0.011(3) 0.038(5) 0.009(3) 0.0043(15) 0.0053(17)
O3 0.024(3) 0.023(3) 0.028(3) 0.006(2) 0.007(2) 0.015(2)
O4 0.021(3) 0.011(2) 0.039(3) 0.005(2) 0.004(2) 0.010(2)
O5 0.042(3) 0.036(3) 0.018(3) -0.001(2) 0.000(2) 0.034(3)
O6 0.039(3) 0.037(3) 0.022(3) -0.007(2) -0.005(2) 0.029(3)
O7 0.032(3) 0.028(3) 0.038(3) 0.008(2) 0.015(3) 0.018(3)
O8 0.023(3) 0.025(3) 0.033(3) 0.000(2) 0.009(2) 0.016(2)
O9 0.028(3) 0.028(3) 0.013(3) 0.002(2) 0.000(2) 0.018(2)
O10 0.026(3) 0.031(3) 0.011(2) -0.003(2) -0.001(2) 0.018(2)
O11 0.030(3) 0.019(3) 0.018(3) 0.000(2) 0.001(2) 0.011(2)
O12 0.030(3) 0.025(3) 0.016(3) -0.001(2) 0.002(2) 0.015(2)
O13 0.027(3) 0.026(3) 0.015(2) 0.000(2) 0.002(2) 0.017(2)
O14 0.030(3) 0.026(3) 0.019(3) 0.001(2) 0.003(2) 0.020(2)
O15 0.027(3) 0.016(3) 0.019(3) -0.001(2) 0.002(2) 0.008(2)
O16 0.027(3) 0.016(3) 0.029(3) -0.001(2) -0.005(2) 0.010(2)
O17 0.023(3) 0.026(3) 0.025(3) 0.009(2) 0.008(2) 0.014(2)
O18 0.023(3) 0.017(3) 0.033(3) 0.006(2) 0.010(2) 0.013(2)
O19 0.033(3) 0.017(3) 0.045(4) 0.005(2) 0.017(3) 0.014(3)
O20 0.032(3) 0.017(3) 0.040(3) 0.006(2) 0.011(3) 0.012(2)
O21 0.030(3) 0.021(3) 0.037(3) 0.010(2) 0.013(3) 0.015(3)
O22 0.026(3) 0.018(3) 0.069(4) 0.014(3) 0.025(3) 0.013(3)
O23 0.038(4) 0.022(3) 0.041(3) -0.006(2) -0.017(3) 0.015(3)
O24 0.023(3) 0.025(3) 0.069(5) 0.005(3) -0.012(3) 0.008(3)
N1 0.018(3) 0.024(3) 0.023(3) -0.003(3) -0.001(2) 0.008(3)
C1 0.037(5) 0.018(4) 0.045(5) 0.011(3) 0.018(4) 0.016(4)
C2 0.036(5) 0.042(6) 0.073(7) -0.001(5) -0.001(5) 0.019(5)
C3 0.049(5) 0.052(6) 0.026(4) 0.001(4) -0.002(4) 0.041(5)
C4 0.116(11) 0.148(14) 0.041(6) -0.044(7) -0.037(7) 0.118(11)
C5 0.023(4) 0.026(4) 0.041(5) 0.000(3) 0.007(3) 0.012(4)
C6 0.049(7) 0.031(6) 0.128(12) -0.001(7) 0.046(7) 0.009(5)
C7 0.018(4) 0.017(4) 0.024(4) -0.003(3) 0.001(3) 0.005(3)
C8 0.031(4) 0.037(5) 0.022(4) -0.001(3) 0.000(3) 0.026(4)
C9 0.027(4) 0.022(4) 0.027(4) -0.004(3) -0.002(3) 0.016(3)
C10 0.025(4) 0.034(5) 0.031(5) -0.012(4) -0.002(3) 0.006(4)
C11 0.011(3) 0.018(4) 0.020(4) -0.002(3) -0.001(3) 0.007(3)
C12 0.024(4) 0.030(4) 0.020(4) 0.003(3) 0.003(3) 0.015(3)
C13 0.018(4) 0.017(4) 0.021(4) 0.002(3) 0.002(3) 0.009(3)
C14 0.031(4) 0.018(4) 0.030(4) -0.001(3) -0.008(3) 0.005(3)
C15 0.022(4) 0.026(4) 0.016(4) -0.002(3) 0.001(3) 0.013(3)
C16 0.029(4) 0.033(5) 0.040(5) 0.009(4) 0.004(4) 0.021(4)
C17 0.039(5) 0.020(4) 0.041(5) 0.000(4) 0.015(4) 0.006(4)
C18 0.109(11) 0.041(6) 0.096(10) 0.020(6) 0.077(9) 0.038(7)
C19 0.018(4) 0.016(4) 0.034(4) -0.001(3) 0.003(3) 0.006(3)
C20 0.028(4) 0.023(4) 0.030(4) 0.002(3) 0.007(3) 0.010(4)
C21 0.028(4) 0.023(4) 0.044(5) 0.014(4) -0.007(4) 0.006(4)
C22 0.042(6) 0.028(5) 0.060(7) 0.010(5) -0.024(5) -0.001(4)
C23 0.060(15) 0.075(15) 0.057(15) 0.016(11) -0.011(11) 0.033(12)
C24 0.032(13) 0.067(18) 0.020(12) -0.003(12) -0.008(10) 0.026(13)
O25 0.090(19) 0.094(19) 0.040(13) 0.001(13) 0.022(13) 0.038(15)
O26 0.070(17) 0.076(17) 0.079(18) 0.017(14) -0.030(14) 0.016(14)
C25 0.074(17) 0.077(19) 0.08(2) 0.001(13) 0.002(13) 0.038(13)
O27 0.075(17) 0.08(2) 0.07(2) -0.006(18) 0.002(17) 0.032(16)
O28 0.09(2) 0.09(2) 0.11(3) 0.016(19) 0.031(18) 0.06(2)

loop_
_atom_type_symbol
_atom_type_description
_atom_type_scat_dispersion_real
_atom_type_scat_dispersion_imag
_atom_type_scat_source
C C 0.0033 0.0016 'International Tables Vol C Tables 4.2.6.8 and 6.1.1.4'
H H 0.0000 0.0000 'International Tables Vol C Tables 4.2.6.8 and 6.1.1.4'
N N 0.0061 0.0033 'International Tables Vol C Tables 4.2.6.8 and 6.1.1.4'
O O 0.0106 0.0060 'International Tables Vol C Tables 4.2.6.8 and 6.1.1.4'
Fe Fe 0.3463 0.8444 'International Tables Vol C Tables 4.2.6.8 and 6.1.1.4'

loop_
_geom_angle_atom_site_label_1
_geom_angle_atom_site_label_2
_geom_angle_atom_site_label_3
_geom_angle
_geom_angle_site_symmetry_1
_geom_angle_site_symmetry_3
O1 Fe1 O14 177.2(2) . .
O1 Fe1 O5 96.2(2) . .
O14 Fe1 O5 86.6(2) . .
O1 Fe1 O8 91.9(2) . .
O14 Fe1 O8 88.0(2) . .
O5 Fe1 O8 92.5(2) . .
O1 Fe1 O12 93.1(2) . .
O14 Fe1 O12 87.0(2) . .
O5 Fe1 O12 87.6(2) . .
O8 Fe1 O12 175.0(2) . .
O1 Fe1 O9 97.4(2) . .
O14 Fe1 O9 79.8(2) . .
O5 Fe1 O9 166.2(2) . .
O8 Fe1 O9 89.2(2) . .
O12 Fe1 O9 89.5(2) . .
O1 Fe2 O3 175.8(2) . .
O1 Fe2 O7 94.9(2) . .
O3 Fe2 O7 89.3(2) . .
O1 Fe2 O6 94.0(2) . .
O3 Fe2 O6 86.4(2) . .
O7 Fe2 O6 91.1(2) . .
O1 Fe2 O16 93.1(2) . .
O3 Fe2 O16 86.4(2) . .
O7 Fe2 O16 89.1(2) . .
O6 Fe2 O16 172.8(2) . .
O1 Fe2 O18 95.9(2) . .
O3 Fe2 O18 80.0(2) . .
O7 Fe2 O18 169.0(2) . .
O6 Fe2 O18 85.9(2) . .
O16 Fe2 O18 92.5(2) . .
O1 Fe3 O13 175.9(2) . 2_664
O1 Fe3 O11 94.2(2) . .
O13 Fe3 O11 89.9(2) 2_664 .
O1 Fe3 O17 93.9(2) . .
O13 Fe3 O17 86.3(2) 2_664 .
O11 Fe3 O17 88.1(2) . .
O1 Fe3 O15 94.7(2) . .
O13 Fe3 O15 81.2(2) 2_664 .
O11 Fe3 O15 170.8(2) . .
O17 Fe3 O15 93.6(2) . .
O1 Fe3 O10 95.5(2) . .
O13 Fe3 O10 84.4(2) 2_664 .
O11 Fe3 O10 89.8(2) . .
O17 Fe3 O10 170.5(2) . .
O15 Fe3 O10 87.1(2) . .
O2 Fe4 O23 93.7(2) . .
O2 Fe4 O19 95.2(2) . .
O23 Fe4 O19 88.1(3) . .
O2 Fe4 O4 178.3(2) . .
O23 Fe4 O4 85.9(2) . .
O19 Fe4 O4 86.5(2) . .
O2 Fe4 O20 94.3(2) . 5_556
O23 Fe4 O20 171.9(2) . 5_556
O19 Fe4 O20 92.8(3) . 5_556
O4 Fe4 O20 86.1(2) . 5_556
O2 Fe4 O21 97.7(2) . .
O23 Fe4 O21 89.5(3) . .
O19 Fe4 O21 167.0(2) . .
O4 Fe4 O21 80.7(2) . .
O20 Fe4 O21 87.8(2) 5_556 .
O2 Fe5 O22 95.12(17) . 5_556
O2 Fe5 O22 95.12(17) . .
O22 Fe5 O22 169.8(3) 5_556 .
O2 Fe5 O24 93.15(18) . 5_556
O22 Fe5 O24 91.2(3) 5_556 5_556
O22 Fe5 O24 88.3(3) . 5_556
O2 Fe5 O24 93.14(18) . .
O22 Fe5 O24 88.3(3) 5_556 .
O22 Fe5 O24 91.2(3) . .
O24 Fe5 O24 173.7(4) 5_556 .
O2 Fe5 O1W 170.5(4) . 5_556
O22 Fe5 O1W 78.3(6) 5_556 5_556
O22 Fe5 O1W 91.6(6) . 5_556
O24 Fe5 O1W 93.8(7) 5_556 5_556
O24 Fe5 O1W 80.0(7) . 5_556
O2 Fe5 O1W 170.5(4) . .
O22 Fe5 O1W 91.6(6) 5_556 .
O22 Fe5 O1W 78.3(6) . .
O24 Fe5 O1W 80.0(7) 5_556 .
O24 Fe5 O1W 93.8(7) . .
O1W Fe5 O1W 18.9(8) 5_556 .
Fe3 O1 Fe2 121.1(2) . .
Fe3 O1 Fe1 119.7(3) . .
Fe2 O1 Fe1 119.2(2) . .
O1W O1W Fe5 80.5(4) 5_556 .
O1W O1W H1WA 56.3 5_556 .
Fe5 O1W H1WA 136.8 . .
O1W O1W H1WB 164.1 5_556 .
Fe5 O1W H1WB 115.1 . .
H1WA O1W H1WB 108.1 . .
Fe4 O2 Fe4 118.9(4) . 5_556
Fe4 O2 Fe5 120.55(18) . .
Fe4 O2 Fe5 120.55(18) 5_556 .
C1 O3 Fe2 147.1(5) . .
C1 O4 Fe4 144.2(5) . .
C3 O5 Fe1 133.0(5) . .
C3 O6 Fe2 127.6(5) . .
C5 O7 Fe2 132.7(5) . .
C5 O8 Fe1 127.2(5) . .
C7 O9 Fe1 132.8(5) . .
C7 O10 Fe3 127.1(5) . .
C9 O11 Fe3 134.1(5) . .
C9 O12 Fe1 127.2(5) . .
C11 O13 Fe3 146.1(5) . 3_565
C11 O14 Fe1 143.5(5) . .
C13 O15 Fe3 132.8(5) . .
C13 O16 Fe2 131.7(5) . .
C15 O17 Fe3 131.3(5) . .
C15 O18 Fe2 132.0(5) . .
C17 O19 Fe4 133.4(6) . .
C17 O20 Fe4 127.0(6) . 5_556
C19 O21 Fe4 132.6(5) . .
C19 O22 Fe5 132.6(5) . .
C21 O23 Fe4 129.9(6) . .
C21 O24 Fe5 134.2(6) . .
H2 N1 H1 97.2 . .
H2 N1 H3 112.3 . .
H1 N1 H3 112.3 . .
H2 N1 H4 112.3 . .
H1 N1 H4 112.3 . .
H3 N1 H4 109.9 . .
O4 C1 O3 121.1(8) . .
O4 C1 C2 121.1(7) . .
O3 C1 C2 117.2(8) . .
C1 C2 H2A 109.5 . .
C1 C2 H2B 109.5 . .
H2A C2 H2B 109.5 . .
C1 C2 H2C 109.5 . .
H2A C2 H2C 109.5 . .
H2B C2 H2C 109.5 . .
O5 C3 O6 124.7(8) . .
O5 C3 C4 116.6(8) . .
O6 C3 C4 118.6(8) . .
C3 C4 H4A 109.5 . .
C3 C4 H4B 109.5 . .
H4A C4 H4B 109.5 . .
C3 C4 H4C 109.5 . .
H4A C4 H4C 109.5 . .
H4B C4 H4C 109.5 . .
O8 C5 O7 125.1(8) . .
O8 C5 C6 119.3(8) . .
O7 C5 C6 115.5(8) . .
C5 C6 H6A 109.5 . .
C5 C6 H6B 109.5 . .
H6A C6 H6B 109.5 . .
C5 C6 H6C 109.5 . .
H6A C6 H6C 109.5 . .
H6B C6 H6C 109.5 . .
O10 C7 O9 125.5(7) . .
O10 C7 C8 118.4(7) . .
O9 C7 C8 116.1(6) . .
C7 C8 H8A 109.5 . .
C7 C8 H8B 109.5 . .
H8A C8 H8B 109.5 . .
C7 C8 H8C 109.5 . .
H8A C8 H8C 109.5 . .
H8B C8 H8C 109.5 . .
O11 C9 O12 124.6(7) . .
O11 C9 C10 118.1(7) . .
O12 C9 C10 117.2(7) . .
C9 C10 H10A 109.5 . .
C9 C10 H10B 109.5 . .
H10A C10 H10B 109.5 . .
C9 C10 H10C 109.5 . .
H10A C10 H10C 109.5 . .
H10B C10 H10C 109.5 . .
O14 C11 O13 118.5(6) . .
O14 C11 C12 121.8(6) . .
O13 C11 C12 119.7(6) . .
C11 C12 H12A 109.5 . .
C11 C12 H12B 109.5 . .
H12A C12 H12B 109.5 . .
C11 C12 H12C 109.5 . .
H12A C12 H12C 109.5 . .
H12B C12 H12C 109.5 . .
O16 C13 O15 124.3(7) . .
O16 C13 C14 118.3(6) . .
O15 C13 C14 117.4(6) . .
C13 C14 H14A 109.5 . .
C13 C14 H14B 109.5 . .
H14A C14 H14B 109.5 . .
C13 C14 H14C 109.5 . .
H14A C14 H14C 109.5 . .
H14B C14 H14C 109.5 . .
O18 C15 O17 124.7(7) . .
O18 C15 C16 117.9(7) . .
O17 C15 C16 117.4(7) . .
C15 C16 H16A 109.5 . .
C15 C16 H16B 109.5 . .
H16A C16 H16B 109.5 . .
C15 C16 H16C 109.5 . .
H16A C16 H16C 109.5 . .
H16B C16 H16C 109.5 . .
O20 C17 O19 124.5(8) . .
O20 C17 C18 118.2(8) . .
O19 C17 C18 117.2(8) . .
C17 C18 H18A 109.5 . .
C17 C18 H18B 109.5 . .
H18A C18 H18B 109.5 . .
C17 C18 H18C 109.5 . .
H18A C18 H18C 109.5 . .
H18B C18 H18C 109.5 . .
O21 C19 O22 124.0(7) . .
O21 C19 C20 117.5(7) . .
O22 C19 C20 118.5(7) . .
C19 C20 H20A 109.5 . .
C19 C20 H20B 109.5 . .
H20A C20 H20B 109.5 . .
C19 C20 H20C 109.5 . .
H20A C20 H20C 109.5 . .
H20B C20 H20C 109.5 . .
O24 C21 O23 125.8(8) . .
O24 C21 C22 119.6(8) . .
O23 C21 C22 114.6(9) . .
C21 C22 H22A 109.5 . .
C21 C22 H22B 109.5 . .
H22A C22 H22B 109.5 . .
C21 C22 H22C 109.5 . .
H22A C22 H22C 109.5 . .
H22B C22 H22C 109.5 . .
O26 C23 O25 116(4) . .
O26 C23 C24 123(4) . .
O25 C23 C24 121(4) . .
C23 C24 H24A 109.5 . .
C23 C24 H24B 109.5 . .
H24A C24 H24B 109.5 . .
C23 C24 H24C 109.5 . .
H24A C24 H24C 109.5 . .
H24B C24 H24C 109.5 . .
O28 C25 O27 102(5) . .
O28 C25 C26 139(4) . .
O27 C25 C26 119(4) . .
C25 C26 H26A 109.5 . .
C25 C26 H26B 109.5 . .
H26A C26 H26B 109.5 . .
C25 C26 H26C 109.5 . .
H26A C26 H26C 109.5 . .
H26B C26 H26C 109.5 . .

loop_
_geom_bond_atom_site_label_1
_geom_bond_atom_site_label_2
_geom_bond_distance
_geom_bond_site_symmetry_2
Fe1 O1 1.915(5) .
Fe1 O14 2.006(5) .
Fe1 O5 2.016(5) .
Fe1 O8 2.034(6) .
Fe1 O12 2.034(6) .
Fe1 O9 2.047(5) .
Fe2 O1 1.901(5) .
Fe2 O3 2.008(5) .
Fe2 O7 2.010(5) .
Fe2 O6 2.032(5) .
Fe2 O16 2.034(5) .
Fe2 O18 2.044(5) .
Fe3 O1 1.896(5) .
Fe3 O13 2.006(5) 2_664
Fe3 O11 2.008(5) .
Fe3 O17 2.028(5) .
Fe3 O15 2.032(5) .
Fe3 O10 2.037(5) .
Fe4 O2 1.902(4) .
Fe4 O23 2.017(6) .
Fe4 O19 2.023(6) .
Fe4 O4 2.026(5) .
Fe4 O20 2.026(6) 5_556
Fe4 O21 2.060(5) .
Fe5 O2 1.910(7) .
Fe5 O22 2.024(6) 5_556
Fe5 O22 2.024(6) .
Fe5 O24 2.032(7) 5_556
Fe5 O24 2.032(7) .
Fe5 O1W 2.073(11) 5_556
Fe5 O1W 2.073(11) .
O1W O1W 0.68(3) 5_556
O1W H1WA 0.8500 .
O1W H1WB 0.8502 .
O2 Fe4 1.902(4) 5_556
O3 C1 1.245(10) .
O4 C1 1.233(10) .
O5 C3 1.253(10) .
O6 C3 1.270(10) .
O7 C5 1.267(10) .
O8 C5 1.239(10) .
O9 C7 1.263(9) .
O10 C7 1.262(9) .
O11 C9 1.253(9) .
O12 C9 1.275(10) .
O13 C11 1.266(8) .
O13 Fe3 2.006(5) 3_565
O14 C11 1.257(9) .
O15 C13 1.271(9) .
O16 C13 1.246(9) .
O17 C15 1.274(9) .
O18 C15 1.264(9) .
O19 C17 1.271(11) .
O20 C17 1.261(11) .
O20 Fe4 2.026(6) 5_556
O21 C19 1.252(9) .
O22 C19 1.269(10) .
O23 C21 1.259(11) .
O24 C21 1.250(12) .
N1 H2 0.9677 .
N1 H1 0.9904 .
N1 H3 0.9599 .
N1 H4 0.9601 .
C1 C2 1.550(13) .
C2 H2A 0.9600 .
C2 H2B 0.9600 .
C2 H2C 0.9600 .
C3 C4 1.489(13) .
C4 H4A 0.9600 .
C4 H4B 0.9600 .
C4 H4C 0.9600 .
C5 C6 1.486(13) .
C6 H6A 0.9600 .
C6 H6B 0.9600 .
C6 H6C 0.9600 .
C7 C8 1.508(10) .
C8 H8A 0.9600 .
C8 H8B 0.9600 .
C8 H8C 0.9600 .
C9 C10 1.485(11) .
C10 H10A 0.9600 .
C10 H10B 0.9600 .
C10 H10C 0.9600 .
C11 C12 1.496(10) .
C12 H12A 0.9600 .
C12 H12B 0.9600 .
C12 H12C 0.9600 .
C13 C14 1.510(10) .
C14 H14A 0.9600 .
C14 H14B 0.9600 .
C14 H14C 0.9600 .
C15 C16 1.496(11) .
C16 H16A 0.9600 .
C16 H16B 0.9600 .
C16 H16C 0.9600 .
C17 C18 1.502(13) .
C18 H18A 0.9600 .
C18 H18B 0.9600 .
C18 H18C 0.9600 .
C19 C20 1.501(10) .
C20 H20A 0.9600 .
C20 H20B 0.9600 .
C20 H20C 0.9600 .
C21 C22 1.506(13) .
C22 H22A 0.9600 .
C22 H22B 0.9600 .
C22 H22C 0.9600 .
C23 O26 1.14(4) .
C23 O25 1.19(4) .
C23 C24 1.53(4) .
C24 H24A 0.9600 .
C24 H24B 0.9600 .
C24 H24C 0.9600 .
C25 O28 1.240(14) .
C25 O27 1.248(14) .
C25 C26 1.37(5) .
C26 H26A 0.9600 .
C26 H26B 0.9600 .
C26 H26C 0.9600 .
